data_7200741
loop_
_publ_author_name
'Omondi, Bernard'
'Lemmerer, Andreas'
'Fernandes, Manuel A.'
'Levendis, Demetrius C.'
'Layh, Marcus'

_publ_section_title
;
 The influence of substitution and weak interactions on the crystal
 structures of a series of 2,6-disubstituted N-arylthioamides
;
_journal_issue 8
_journal_name_full CrystEngComm
_journal_page_first 1658
_journal_paper_doi 10.1039/b820944h
_journal_volume 11
_journal_year 2009
_chemical_formula_moiety 'C8 H8 Cl N S'
_chemical_formula_sum 'C8 H8 Cl N S'
_chemical_formula_weight 185.66
_chemical_name_common 2-chloro-6-methylphenylthioamide
_chemical_name_systematic
;
2-chloro-6-methylphenylthioamide
;
_space_group_IT_number 15
_symmetry_cell_setting monoclinic
_symmetry_space_group_name_Hall '-C 2yc'
_symmetry_space_group_name_H-M 'C 1 2/c 1'
_atom_sites_solution_hydrogens geom
_atom_sites_solution_primary direct
_atom_sites_solution_secondary difmap
_audit_conform_dict_location ftp://ftp.iucr.org/pub/cif_core.dic
_audit_conform_dict_name cif_core.dic
_audit_conform_dict_version 2.3
_audit_creation_date 2009-03-02T17:45:07-00:00
_audit_creation_method 'WinGX routine CIF_UPDATE'
_cell_angle_alpha 90
_cell_angle_beta 100.9200(10)
_cell_angle_gamma 90
_cell_formula_units_Z 8
_cell_length_a 14.3670(10)
_cell_length_b 8.0220(10)
_cell_length_c 16.0680(10)
_cell_measurement_reflns_used 5886
_cell_measurement_temperature 173(2)
_cell_measurement_theta_max 28.16
_cell_measurement_theta_min 2.58
_cell_volume 1818.3(3)
_computing_cell_refinement 'Bruker SAINT+, Bruker (1999)'
_computing_data_collection 'Bruker SMART, Bruker (1998)'
_computing_data_reduction 'Bruker SAINT+'
_computing_molecular_graphics
;
Ortep-3 for Windows (Farrugia, 1997) and DIAMOND (Brandenburg, 1999)
;
_computing_publication_material
;
WinGX publication routines (Farrugia, 1999) and PLATON (Spek, 2003)
;
_computing_structure_refinement 'SHELXL-97 (Sheldrick, 2008)'
_computing_structure_solution 'SHELXS-97 (Sheldrick, 2008)'
_diffrn_ambient_temperature 173(2)
_diffrn_measured_fraction_theta_full 1
_diffrn_measured_fraction_theta_max 1
_diffrn_measurement_device_type 'Bruker SMART 1K CCD area detector'
_diffrn_measurement_method '\w scans'
_diffrn_radiation_monochromator graphite
_diffrn_radiation_type MoK\a
_diffrn_radiation_wavelength 0.71073
_diffrn_reflns_av_R_equivalents 0.0304
_diffrn_reflns_av_unetI/netI 0.017
_diffrn_reflns_limit_h_max 18
_diffrn_reflns_limit_h_min -18
_diffrn_reflns_limit_k_max 10
_diffrn_reflns_limit_k_min -10
_diffrn_reflns_limit_l_max 19
_diffrn_reflns_limit_l_min -21
_diffrn_reflns_number 15652
_diffrn_reflns_theta_full 27.99
_diffrn_reflns_theta_max 27.99
_diffrn_reflns_theta_min 2.58
_diffrn_standards_number 0
_exptl_absorpt_coefficient_mu 0.584
_exptl_absorpt_correction_T_max 0.9658
_exptl_absorpt_correction_T_min 0.771
_exptl_absorpt_correction_type multi-scan
_exptl_absorpt_process_details 'SADABS (Sheldrick, 1996)'
_exptl_crystal_colour 'Pale yellow'
_exptl_crystal_density_diffrn 1.356
_exptl_crystal_density_meas 0
_exptl_crystal_density_method 'not measured'
_exptl_crystal_description Irregular
_exptl_crystal_F_000 768
_exptl_crystal_size_max 0.47
_exptl_crystal_size_mid 0.2
_exptl_crystal_size_min 0.06
_refine_diff_density_max 0.495
_refine_diff_density_min -0.536
_refine_diff_density_rms 0.054
_refine_ls_extinction_method none
_refine_ls_goodness_of_fit_ref 1.043
_refine_ls_hydrogen_treatment mixed
_refine_ls_matrix_type full
_refine_ls_number_parameters 105
_refine_ls_number_reflns 2197
_refine_ls_number_restraints 25
_refine_ls_restrained_S_all 1.097
_refine_ls_R_factor_all 0.0586
_refine_ls_R_factor_gt 0.0474
_refine_ls_shift/su_max 0.001
_refine_ls_shift/su_mean 0
_refine_ls_structure_factor_coef Fsqd
_refine_ls_weighting_details 'calc w=1/[\s^2^(Fo^2^)+(0.0625P)^2^+2.2992P] where P=(Fo^2^+2Fc^2^)/3'
_refine_ls_weighting_scheme calc
_refine_ls_wR_factor_gt 0.1262
_refine_ls_wR_factor_ref 0.1349
_reflns_number_gt 1778
_reflns_number_total 2197
_reflns_threshold_expression >2sigma(I)
_cod_data_source_file b820944h.txt
_cod_data_source_block 5
_cod_depositor_comments
;
The following automatic conversions were performed:
'_symmetry_cell_setting' value 'Monoclinic' changed to 'monoclinic'
according to '/home/saulius/struct/CIF-dictionaries/cif_core.dic'
dictionary named 'cif_core.dic' version 2.4.1 from 2010-06-29.

Automatic conversion script
Id: cif_fix_enum 1527 2010-12-29 10:47:43Z saulius 
;
_cod_original_sg_symbol_H-M C2/c
_cod_database_code 7200741

loop_
_symmetry_equiv_pos_as_xyz
'x, y, z'
'-x, y, -z+1/2'
'x+1/2, y+1/2, z'
'-x+1/2, y+1/2, -z+1/2'
'-x, -y, -z'
'x, -y, z-1/2'
'-x+1/2, -y+1/2, -z'
'x+1/2, -y+1/2, z-1/2'

loop_
_atom_site_label
_atom_site_type_symbol
_atom_site_fract_x
_atom_site_fract_y
_atom_site_fract_z
_atom_site_U_iso_or_equiv
_atom_site_adp_type
_atom_site_occupancy
_atom_site_symmetry_multiplicity
_atom_site_calc_flag
_atom_site_refinement_flags
_atom_site_disorder_assembly
_atom_site_disorder_group
C1 C 0.87420(14) 0.3542(2) 0.43580(12) 0.0376(4) Uani 1 1 d D A .
C2 C 0.95805(15) 0.2660(2) 0.44961(12) 0.0470(5) Uani 1 1 d D . .
C3 C 1.00633(18) 0.2362(3) 0.53071(18) 0.0604(7) Uani 1 1 d D A .
H3 H 1.0639 0.1747 0.5396 0.072 Uiso 1 1 calc R . .
C4 C 0.9710(2) 0.2956(4) 0.59882(16) 0.0621(7) Uani 1 1 d D . .
H4 H 1.0037 0.2734 0.6548 0.075 Uiso 1 1 calc R A .
C5 C 0.88852(18) 0.3871(3) 0.58624(14) 0.0526(6) Uani 1 1 d D A .
H5 H 0.8651 0.4311 0.6332 0.063 Uiso 1 1 calc R . .
C6 C 0.84055(11) 0.4140(2) 0.50507(13) 0.0413(5) Uani 1 1 d D . .
C7 C 0.78639(16) 0.2658(3) 0.29918(13) 0.0406(5) Uani 1 1 d . A .
H7 H 0.7996 0.154 0.3171 0.049 Uiso 1 1 calc R . .
N1 N 0.82132(14) 0.3844(2) 0.35258(11) 0.0406(4) Uani 1 1 d . . .
S1 S 0.72178(6) 0.29378(8) 0.20399(4) 0.0577(2) Uani 1 1 d . . .
Cl1A Cl 1.00817(16) 0.1930(2) 0.36563(12) 0.0604(3) Uani 0.5 1 d PD A 1
C8A C 0.7540(5) 0.5115(11) 0.4864(5) 0.0604(3) Uani 0.5 1 d PD A 1
H8A H 0.7288 0.5272 0.5384 0.091 Uiso 0.5 1 calc PR A 1
H8B H 0.7071 0.4526 0.4443 0.091 Uiso 0.5 1 calc PR A 1
H8C H 0.7677 0.6203 0.4638 0.091 Uiso 0.5 1 calc PR A 1
C8B C 0.9990(7) 0.2149(11) 0.3751(5) 0.0604(3) Uani 0.5 1 d PD A 2
H8D H 0.9739 0.2868 0.3267 0.091 Uiso 0.5 1 calc PR A 2
H8E H 0.982 0.0988 0.3606 0.091 Uiso 0.5 1 calc PR A 2
H8F H 1.0682 0.2255 0.3889 0.091 Uiso 0.5 1 calc PR A 2
Cl1B Cl 0.73367(11) 0.5231(2) 0.49008(12) 0.0604(3) Uani 0.5 1 d PD A 2
H1 H 0.811(2) 0.486(4) 0.341(2) 0.072 Uiso 1 1 d . . .

loop_
_atom_site_aniso_label
_atom_site_aniso_U_11
_atom_site_aniso_U_22
_atom_site_aniso_U_33
_atom_site_aniso_U_23
_atom_site_aniso_U_13
_atom_site_aniso_U_12
C1 0.0455(11) 0.0315(9) 0.0342(9) 0.0013(8) 0.0039(8) -0.0037(8)
C2 0.0472(12) 0.0473(12) 0.0461(12) 0.0005(10) 0.0076(10) -0.0004(10)
C3 0.0468(14) 0.0720(18) 0.0577(14) 0.0088(13) -0.0018(11) 0.0057(12)
C4 0.0607(16) 0.079(2) 0.0407(12) 0.0068(12) -0.0057(11) -0.0074(14)
C5 0.0624(15) 0.0593(15) 0.0357(11) -0.0039(10) 0.0082(10) -0.0138(12)
C6 0.0490(12) 0.0351(10) 0.0394(10) -0.0010(9) 0.0074(9) -0.0069(9)
C7 0.0526(12) 0.0307(10) 0.0373(10) 0.0000(8) 0.0055(9) -0.0017(9)
N1 0.0559(11) 0.0296(9) 0.0338(8) 0.0008(7) 0.0018(7) 0.0010(8)
S1 0.0848(5) 0.0402(3) 0.0393(3) -0.0007(2) -0.0109(3) -0.0044(3)
Cl1A 0.0620(7) 0.0621(6) 0.0613(5) -0.0064(4) 0.0226(4) 0.0167(5)
C8A 0.0620(7) 0.0621(6) 0.0613(5) -0.0064(4) 0.0226(4) 0.0167(5)
C8B 0.0620(7) 0.0621(6) 0.0613(5) -0.0064(4) 0.0226(4) 0.0167(5)
Cl1B 0.0620(7) 0.0621(6) 0.0613(5) -0.0064(4) 0.0226(4) 0.0167(5)

loop_
_atom_type_symbol
_atom_type_description
_atom_type_scat_dispersion_real
_atom_type_scat_dispersion_imag
_atom_type_scat_source
C C 0.0033 0.0016 'International Tables Vol C Tables 4.2.6.8 and 6.1.1.4'
H H 0 0 'International Tables Vol C Tables 4.2.6.8 and 6.1.1.4'
N N 0.0061 0.0033 'International Tables Vol C Tables 4.2.6.8 and 6.1.1.4'
S S 0.1246 0.1234 'International Tables Vol C Tables 4.2.6.8 and 6.1.1.4'
Cl Cl 0.1484 0.1585 'International Tables Vol C Tables 4.2.6.8 and 6.1.1.4'

loop_
_geom_angle_atom_site_label_1
_geom_angle_atom_site_label_2
_geom_angle_atom_site_label_3
_geom_angle
_geom_angle_site_symmetry_1
_geom_angle_site_symmetry_3
_geom_angle_publ_flag
C2 C1 C6 118.50(18) . . ?
C2 C1 N1 122.09(18) . . ?
C6 C1 N1 119.40(18) . . ?
C3 C2 C1 120.66(18) . . ?
C3 C2 C8B 120.6(4) . . ?
C1 C2 C8B 118.6(4) . . ?
C3 C2 Cl1A 117.8(2) . . ?
C1 C2 Cl1A 121.56(18) . . ?
C8B C2 Cl1A 3.9(4) . . ?
C4 C3 C2 119.8(2) . . ?
C4 C3 H3 120.1 . . ?
C2 C3 H3 120.1 . . ?
C5 C4 C3 120.4(2) . . ?
C5 C4 H4 119.8 . . ?
C3 C4 H4 119.8 . . ?
C6 C5 C4 119.2(2) . . ?
C6 C5 H5 120.4 . . ?
C4 C5 H5 120.4 . . ?
C5 C6 C1 121.50(18) . . ?
C5 C6 C8A 122.5(4) . . ?
C1 C6 C8A 115.9(4) . . ?
C5 C6 Cl1B 118.73(19) . . ?
C1 C6 Cl1B 119.76(16) . . ?
C8A C6 Cl1B 4.9(4) . . ?
N1 C7 S1 125.9(2) . . ?
N1 C7 H7 117.1 . . ?
S1 C7 H7 117.1 . . ?
C7 N1 C1 123.9(2) . . ?
C7 N1 H1 122(2) . . ?
C1 N1 H1 114(2) . . ?
C6 C8A H8A 109.5 . . ?
C6 C8A H8B 109.5 . . ?
C6 C8A H8C 109.5 . . ?
C2 C8B H8D 109.5 . . ?
C2 C8B H8E 109.5 . . ?
H8D C8B H8E 109.5 . . ?
C2 C8B H8F 109.5 . . ?
H8D C8B H8F 109.5 . . ?
H8E C8B H8F 109.5 . . ?

loop_
_geom_bond_atom_site_label_1
_geom_bond_atom_site_label_2
_geom_bond_distance
_geom_bond_site_symmetry_2
_geom_bond_publ_flag
C1 C2 1.379(3) . ?
C1 C6 1.381(3) . ?
C1 N1 1.428(3) . ?
C2 C3 1.376(3) . ?
C2 C8B 1.488(8) . ?
C2 Cl1A 1.746(1) . ?
C3 C4 1.376(4) . ?
C3 H3 0.95 . ?
C4 C5 1.376(4) . ?
C4 H4 0.95 . ?
C5 C6 1.372(3) . ?
C5 H5 0.95 . ?
C6 C8A 1.451(8) . ?
C6 Cl1B 1.745(1) . ?
C7 N1 1.315(3) . ?
C7 S1 1.647(2) . ?
C7 H7 0.95 . ?
N1 H1 0.84(3) . ?
C8A H8A 0.98 . ?
C8A H8B 0.98 . ?
C8A H8C 0.98 . ?
C8B H8D 0.98 . ?
C8B H8E 0.98 . ?
C8B H8F 0.98 . ?

loop_
_geom_hbond_atom_site_label_D
_geom_hbond_atom_site_label_H
_geom_hbond_atom_site_label_A
_geom_hbond_distance_DH
_geom_hbond_distance_HA
_geom_hbond_distance_DA
_geom_hbond_angle_DHA
_geom_hbond_site_symmetry_A
N1 H1 S1 0.84(3) 2.60(4) 3.433(2) 176(3) 4_655
C7 H7 S1 0.95 2.92 3.789(2) 153 4_645

loop_
_geom_torsion_atom_site_label_1
_geom_torsion_atom_site_label_2
_geom_torsion_atom_site_label_3
_geom_torsion_atom_site_label_4
_geom_torsion
_geom_torsion_site_symmetry_1
_geom_torsion_site_symmetry_2
_geom_torsion_site_symmetry_3
_geom_torsion_site_symmetry_4
_geom_torsion_publ_flag
C6 C1 C2 C3 0.90(18) . . . . ?
N1 C1 C2 C3 -178.65(19) . . . . ?
C6 C1 C2 C8B -174.5(4) . . . . ?
N1 C1 C2 C8B 6.0(4) . . . . ?
C6 C1 C2 Cl1A -177.45(18) . . . . ?
N1 C1 C2 Cl1A 3.0(2) . . . . ?
C1 C2 C3 C4 -0.3(2) . . . . ?
C8B C2 C3 C4 174.9(4) . . . . ?
Cl1A C2 C3 C4 178.1(2) . . . . ?
C2 C3 C4 C5 -1.1(4) . . . . ?
C3 C4 C5 C6 1.9(4) . . . . ?
C4 C5 C6 C1 -1.4(4) . . . . ?
C4 C5 C6 C8A -178.9(5) . . . . ?
C4 C5 C6 Cl1B 177.5(2) . . . . ?
C2 C1 C6 C5 0.0(3) . . . . ?
N1 C1 C6 C5 179.5(2) . . . . ?
C2 C1 C6 C8A 177.7(4) . . . . ?
N1 C1 C6 C8A -2.8(5) . . . . ?
C2 C1 C6 Cl1B -178.92(15) . . . . ?
N1 C1 C6 Cl1B 0.6(3) . . . . ?
S1 C7 N1 C1 177.65(17) . . . . ?
C2 C1 N1 C7 60.2(3) . . . . ?
C6 C1 N1 C7 -119.3(2) . . . . ?
